data_7018709
loop_
_publ_author_name
'Su, Shengqun'
'Wang, Song'
'Song, Xuezhi'
'Song, Shuyan'
'Qin, Chao'
'Zhu, Min'
'Hao, Zhaomin'
'Zhao, Shuna'
'Zhang, Hongjie'

_publ_section_title
;
 Syntheses, structures, photoluminescence, and magnetic properties of
 (3,6)- and 4-connected lanthanide metal-organic frameworks with a
 semirigid tricarboxylate ligand.
;
_journal_issue 16
_journal_name_full 'Dalton transactions (Cambridge, England : 2003)'
_journal_page_first 4772
_journal_page_last 4779
_journal_paper_doi 10.1039/c2dt12346k
_journal_volume 41
_journal_year 2012
_chemical_formula_moiety 'C21 H20.50 La N3 O11.25'
_chemical_formula_sum 'C21 H20.5 La N3 O11.25'
_chemical_formula_weight 633.81
_chemical_melting_point ?
_chemical_name_systematic
;
?
;
_space_group_IT_number 15
_symmetry_cell_setting monoclinic
_symmetry_space_group_name_Hall '-C 2yc'
_symmetry_space_group_name_H-M 'C 1 2/c 1'
_atom_sites_solution_hydrogens geom
_atom_sites_solution_primary direct
_atom_sites_solution_secondary difmap
_audit_creation_method SHELXL-97
_cell_angle_alpha 90.00
_cell_angle_beta 124.0540(10)
_cell_angle_gamma 90.00
_cell_formula_units_Z 8
_cell_length_a 23.7369(11)
_cell_length_b 15.8216(7)
_cell_length_c 16.2890(8)
_cell_measurement_reflns_used 5023
_cell_measurement_temperature 185(2)
_cell_measurement_theta_max 26.10
_cell_measurement_theta_min 1.80
_cell_volume 5068.4(4)
_computing_cell_refinement 'Bruker SMART'
_computing_data_collection 'Bruker SMART'
_computing_data_reduction 'Bruker SAINT'
_computing_molecular_graphics SHELXP-97
_computing_publication_material SHELXTL
_computing_structure_refinement 'SHELXL-97 (Sheldrick, 1997)'
_computing_structure_solution 'SHELXS-97 (Sheldrick, 1990)'
_diffrn_ambient_temperature 185(2)
_diffrn_detector_area_resol_mean 9.00cm
_diffrn_measured_fraction_theta_full 0.997
_diffrn_measured_fraction_theta_max 0.997
_diffrn_measurement_device_type 'CCD area detector'
_diffrn_measurement_method 'phi and omega scans'
_diffrn_radiation_monochromator graphite
_diffrn_radiation_source 'fine-focus sealed tube'
_diffrn_radiation_type MoK\a
_diffrn_radiation_wavelength 0.71073
_diffrn_reflns_av_R_equivalents 0.0386
_diffrn_reflns_av_sigmaI/netI 0.0469
_diffrn_reflns_limit_h_max 29
_diffrn_reflns_limit_h_min -29
_diffrn_reflns_limit_k_max 19
_diffrn_reflns_limit_k_min -14
_diffrn_reflns_limit_l_max 17
_diffrn_reflns_limit_l_min -20
_diffrn_reflns_number 13836
_diffrn_reflns_theta_full 26.10
_diffrn_reflns_theta_max 26.10
_diffrn_reflns_theta_min 1.80
_diffrn_standards_decay_% none
_diffrn_standards_interval_count none
_diffrn_standards_interval_time none
_diffrn_standards_number none
_exptl_absorpt_coefficient_mu 1.749
_exptl_absorpt_correction_T_max 0.7437
_exptl_absorpt_correction_T_min 0.6592
_exptl_absorpt_correction_type empirical
_exptl_absorpt_process_details SADABS
_exptl_crystal_colour 'light yellow'
_exptl_crystal_density_diffrn 1.661
_exptl_crystal_density_method 'not measured'
_exptl_crystal_description rod
_exptl_crystal_F_000 2516
_exptl_crystal_size_max 0.26
_exptl_crystal_size_mid 0.21
_exptl_crystal_size_min 0.18
_refine_diff_density_max 1.684
_refine_diff_density_min -2.098
_refine_diff_density_rms 0.123
_refine_ls_extinction_method none
_refine_ls_goodness_of_fit_ref 1.056
_refine_ls_hydrogen_treatment constr
_refine_ls_matrix_type full
_refine_ls_number_parameters 295
_refine_ls_number_reflns 5023
_refine_ls_number_restraints 6
_refine_ls_restrained_S_all 1.056
_refine_ls_R_factor_all 0.0492
_refine_ls_R_factor_gt 0.0396
_refine_ls_shift/su_max 0.001
_refine_ls_shift/su_mean 0.000
_refine_ls_structure_factor_coef Fsqd
_refine_ls_weighting_details 'calc w=1/[\s^2^(Fo^2^)+(0.0393P)^2^+26.6307P] where P=(Fo^2^+2Fc^2^)/3'
_refine_ls_weighting_scheme calc
_refine_ls_wR_factor_gt 0.0916
_refine_ls_wR_factor_ref 0.0969
_reflns_number_gt 4174
_reflns_number_total 5023
_reflns_threshold_expression >2sigma(I)
_cod_data_source_file c2dt12346k.txt
_cod_data_source_block l
_cod_depositor_comments
;
The following automatic conversions were performed:

'_chemical_melting_point' value 'not measured' was changed to '?' -
the value is undefined or not given.

'_symmetry_cell_setting' value
'Monoclinic' changed to 'monoclinic' according to
/home/saulius/struct/CIF-dictionaries/cif_core.dic dictionary named
'cif_core.dic' version 2.4.1 from 2010-06-29.

Automatic conversion script
Id: cif_fix_values 1715 2011-07-08 13:25:40Z adriana 
;
_cod_original_cell_volume 5068.3(4)
_cod_original_sg_symbol_H-M C2/c
_cod_original_formula_sum 'C21 H20.50 La N3 O11.25'
_cod_database_code 7018709

loop_
_symmetry_equiv_pos_as_xyz
'x, y, z'
'-x, y, -z+1/2'
'x+1/2, y+1/2, z'
'-x+1/2, y+1/2, -z+1/2'
'-x, -y, -z'
'x, -y, z-1/2'
'-x+1/2, -y+1/2, -z'
'x+1/2, -y+1/2, z-1/2'

loop_
_atom_site_label
_atom_site_type_symbol
_atom_site_fract_x
_atom_site_fract_y
_atom_site_fract_z
_atom_site_U_iso_or_equiv
_atom_site_adp_type
_atom_site_occupancy
_atom_site_symmetry_multiplicity
_atom_site_calc_flag
_atom_site_refinement_flags
_atom_site_disorder_assembly
_atom_site_disorder_group
La1 La 0.188743(12) 0.330442(16) 0.378405(17) 0.01607(9) Uani 1 1 d . . .
C1 C 0.0202(2) 0.2611(3) 0.0791(3) 0.0206(10) Uani 1 1 d . . .
C2 C -0.0453(2) 0.2576(3) 0.0574(3) 0.0211(10) Uani 1 1 d . . .
H2A H -0.0547 0.2802 0.1025 0.025 Uiso 1 1 calc R . .
C3 C -0.0967(2) 0.2210(3) -0.0306(3) 0.0206(10) Uani 1 1 d . . .
C4 C -0.0827(2) 0.1853(3) -0.0950(3) 0.0242(10) Uani 1 1 d . . .
H4A H -0.1177 0.1589 -0.1545 0.029 Uiso 1 1 calc R . .
C5 C -0.0172(2) 0.1887(3) -0.0714(3) 0.0244(10) Uani 1 1 d . . .
C6 C 0.0347(2) 0.2268(3) 0.0140(3) 0.0226(10) Uani 1 1 d . . .
H6A H 0.0794 0.2297 0.0283 0.027 Uiso 1 1 calc R . .
C7 C -0.0434(2) 0.0932(3) -0.1987(3) 0.0269(11) Uani 1 1 d . . .
C8 C -0.0969(2) 0.1099(3) -0.2958(3) 0.0248(10) Uani 1 1 d . . .
C9 C -0.1387(2) 0.0449(3) -0.3569(3) 0.0237(10) Uani 1 1 d . . .
H9A H -0.1751 0.0566 -0.4233 0.028 Uiso 1 1 calc R . .
C10 C -0.1273(2) -0.0370(3) -0.3212(3) 0.0231(10) Uani 1 1 d . . .
C11 C -0.0725(2) -0.0537(3) -0.2252(3) 0.0295(11) Uani 1 1 d . . .
H11A H -0.0638 -0.1100 -0.2008 0.035 Uiso 1 1 calc R . .
C12 C -0.0306(3) 0.0108(3) -0.1651(4) 0.0317(12) Uani 1 1 d . . .
H12A H 0.0074 -0.0015 -0.1002 0.038 Uiso 1 1 calc R . .
C13 C 0.0777(2) 0.2997(3) 0.1752(3) 0.0217(10) Uani 1 1 d . . .
C14 C -0.1691(2) 0.2180(3) -0.0609(3) 0.0219(10) Uani 1 1 d . . .
C15 C -0.1753(2) -0.1067(3) -0.3847(3) 0.0243(10) Uani 1 1 d . . .
C19 C 0.0699(3) 0.4589(4) 0.3886(5) 0.0510(6) Uani 1 1 d . A .
H19A H 0.0320 0.4250 0.3427 0.061 Uiso 1 1 calc R . .
C20 C -0.0117(3) 0.5607(4) 0.3691(5) 0.0510(6) Uani 1 1 d . . .
H20A H -0.0433 0.5157 0.3273 0.076 Uiso 1 1 calc R . .
H20B H -0.0206 0.6112 0.3288 0.076 Uiso 1 1 calc R . .
H20C H -0.0182 0.5740 0.4221 0.076 Uiso 1 1 calc R . .
C21 C 0.1131(3) 0.5898(4) 0.4783(5) 0.0510(6) Uani 1 1 d . . .
H21A H 0.1567 0.5628 0.5012 0.076 Uiso 1 1 calc R . .
H21B H 0.1112 0.6032 0.5354 0.076 Uiso 1 1 calc R . .
H21C H 0.1087 0.6420 0.4427 0.076 Uiso 1 1 calc R . .
N1 N -0.1132(2) 0.1954(3) -0.3375(4) 0.0359(11) Uani 1 1 d . . .
N2 N 0.2283(3) 0.5907(3) 0.2855(4) 0.0572(8) Uani 1 1 d . . .
N3 N 0.0578(3) 0.5327(3) 0.4123(4) 0.0510(6) Uani 1 1 d . . .
O1 O 0.13566(15) 0.3028(2) 0.1915(2) 0.0245(7) Uani 1 1 d . . .
O2 O 0.06467(15) 0.3259(2) 0.2361(2) 0.0268(8) Uani 1 1 d . . .
O3 O -0.18684(15) 0.2579(2) -0.0113(2) 0.0246(7) Uani 1 1 d . . .
O4 O -0.21107(16) 0.1758(2) -0.1361(2) 0.0313(8) Uani 1 1 d . . .
O5 O -0.0894(3) 0.2560(3) -0.2822(3) 0.0677(15) Uani 1 1 d . . .
O6 O -0.1498(2) 0.2026(3) -0.4282(3) 0.0560(12) Uani 1 1 d . . .
O7 O -0.22010(16) -0.0887(2) -0.4734(2) 0.0302(8) Uani 1 1 d . . .
O8 O -0.16702(19) -0.1764(2) -0.3437(2) 0.0334(8) Uani 1 1 d . . .
O9 O 0.00012(17) 0.1554(2) -0.1342(3) 0.0341(9) Uani 1 1 d . . .
O10 O 0.1865(2) 0.4705(3) 0.3043(3) 0.0572(8) Uani 1 1 d . . .
O11 O 0.1274(2) 0.4307(3) 0.4221(3) 0.0510(6) Uani 1 1 d . . .
O1W O -0.2509(15) 0.145(2) -0.336(2) 0.117(9) Uani 0.25 1 d PU . .
C16 C 0.2090(6) 0.5431(8) 0.3290(10) 0.0572(8) Uani 0.60 1 d P A 1
H16 H 0.2122 0.5658 0.3855 0.080 Uiso 0.60 1 calc PR A 1
C16' C 0.2327(10) 0.5193(11) 0.3347(15) 0.0572(8) Uani 0.40 1 d P A 2
H16' H 0.2742 0.5075 0.3961 0.080 Uiso 0.40 1 calc PR A 2
C17 C 0.2493(6) 0.6814(7) 0.3209(8) 0.0572(8) Uani 0.60 1 d P A 1
H17A H 0.2587 0.6873 0.3874 0.086 Uiso 0.60 1 calc PR A 1
H17B H 0.2124 0.7198 0.2752 0.086 Uiso 0.60 1 calc PR A 1
H17C H 0.2903 0.6953 0.3229 0.086 Uiso 0.60 1 calc PR A 1
C17' C 0.2892(9) 0.6421(11) 0.3235(12) 0.0572(8) Uani 0.40 1 d P A 2
H17D H 0.3052 0.6627 0.3899 0.086 Uiso 0.40 1 calc PR A 2
H17E H 0.2785 0.6902 0.2792 0.086 Uiso 0.40 1 calc PR A 2
H17F H 0.3248 0.6077 0.3269 0.086 Uiso 0.40 1 calc PR A 2
C18 C 0.1803(6) 0.5873(7) 0.1731(8) 0.0572(8) Uani 0.60 1 d P A 1
H18A H 0.1386 0.6187 0.1520 0.086 Uiso 0.60 1 calc PR A 1
H18B H 0.1688 0.5283 0.1517 0.086 Uiso 0.60 1 calc PR A 1
H18C H 0.2024 0.6128 0.1433 0.086 Uiso 0.60 1 calc PR A 1
C18' C 0.2243(10) 0.5717(11) 0.2000(13) 0.0572(8) Uani 0.40 1 d P A 2
H18D H 0.2131 0.5118 0.1842 0.086 Uiso 0.40 1 calc PR A 2
H18E H 0.2681 0.5835 0.2095 0.086 Uiso 0.40 1 calc PR A 2
H18F H 0.1888 0.6063 0.1455 0.086 Uiso 0.40 1 calc PR A 2

loop_
_atom_site_aniso_label
_atom_site_aniso_U_11
_atom_site_aniso_U_22
_atom_site_aniso_U_33
_atom_site_aniso_U_23
_atom_site_aniso_U_13
_atom_site_aniso_U_12
La1 0.01309(14) 0.01669(15) 0.01356(13) -0.00032(10) 0.00447(10) -0.00135(10)
C1 0.020(2) 0.021(2) 0.017(2) 0.0003(18) 0.0078(19) 0.0010(18)
C2 0.019(2) 0.025(2) 0.018(2) -0.0023(18) 0.0094(19) 0.0020(19)
C3 0.021(2) 0.022(2) 0.020(2) -0.0029(18) 0.0120(19) -0.0005(19)
C4 0.019(2) 0.032(3) 0.018(2) -0.0087(19) 0.0088(19) -0.006(2)
C5 0.023(2) 0.027(3) 0.026(2) -0.010(2) 0.015(2) -0.006(2)
C6 0.018(2) 0.022(2) 0.023(2) -0.0041(19) 0.0091(19) -0.0038(19)
C7 0.023(2) 0.035(3) 0.026(2) -0.017(2) 0.017(2) -0.013(2)
C8 0.029(3) 0.021(2) 0.031(3) -0.004(2) 0.021(2) -0.004(2)
C9 0.024(2) 0.024(3) 0.020(2) -0.0043(19) 0.010(2) -0.005(2)
C10 0.025(2) 0.023(2) 0.019(2) -0.0043(18) 0.010(2) -0.001(2)
C11 0.032(3) 0.023(3) 0.023(2) 0.001(2) 0.008(2) 0.000(2)
C12 0.026(3) 0.040(3) 0.023(2) -0.006(2) 0.009(2) -0.006(2)
C13 0.019(2) 0.024(2) 0.016(2) -0.0001(18) 0.0058(19) -0.0010(19)
C14 0.018(2) 0.025(3) 0.020(2) 0.0022(19) 0.0093(19) 0.0022(19)
C15 0.026(2) 0.022(3) 0.022(2) -0.0058(19) 0.012(2) -0.006(2)
C19 0.0481(14) 0.0414(14) 0.0579(15) -0.0059(11) 0.0262(13) 0.0129(11)
C20 0.0481(14) 0.0414(14) 0.0579(15) -0.0059(11) 0.0262(13) 0.0129(11)
C21 0.0481(14) 0.0414(14) 0.0579(15) -0.0059(11) 0.0262(13) 0.0129(11)
N1 0.045(3) 0.024(2) 0.048(3) -0.007(2) 0.032(2) -0.008(2)
N2 0.062(2) 0.0448(18) 0.0536(17) 0.0109(14) 0.0259(16) -0.0160(15)
N3 0.0481(14) 0.0414(14) 0.0579(15) -0.0059(11) 0.0262(13) 0.0129(11)
O1 0.0165(16) 0.037(2) 0.0189(16) -0.0030(14) 0.0089(13) -0.0039(14)
O2 0.0167(16) 0.040(2) 0.0180(15) -0.0098(14) 0.0060(13) 0.0014(14)
O3 0.0231(17) 0.0290(19) 0.0262(17) -0.0033(14) 0.0166(15) -0.0004(14)
O4 0.0174(16) 0.050(2) 0.0251(17) -0.0155(16) 0.0108(14) -0.0073(16)
O5 0.118(4) 0.026(2) 0.062(3) -0.014(2) 0.053(3) -0.022(3)
O6 0.058(3) 0.037(2) 0.051(3) 0.006(2) 0.017(2) -0.002(2)
O7 0.0254(18) 0.0250(18) 0.0233(17) -0.0055(14) 0.0033(15) -0.0051(15)
O8 0.044(2) 0.0193(19) 0.0246(17) -0.0049(14) 0.0111(16) -0.0067(16)
O9 0.0242(18) 0.048(2) 0.0366(19) -0.0282(17) 0.0212(16) -0.0205(16)
O10 0.062(2) 0.0448(18) 0.0536(17) 0.0109(14) 0.0259(16) -0.0160(15)
O11 0.0481(14) 0.0414(14) 0.0579(15) -0.0059(11) 0.0262(13) 0.0129(11)
O1W 0.115(12) 0.127(13) 0.114(12) -0.016(9) 0.066(9) 0.016(9)
C16 0.062(2) 0.0448(18) 0.0536(17) 0.0109(14) 0.0259(16) -0.0160(15)
C16' 0.062(2) 0.0448(18) 0.0536(17) 0.0109(14) 0.0259(16) -0.0160(15)
C17 0.062(2) 0.0448(18) 0.0536(17) 0.0109(14) 0.0259(16) -0.0160(15)
C17' 0.062(2) 0.0448(18) 0.0536(17) 0.0109(14) 0.0259(16) -0.0160(15)
C18 0.062(2) 0.0448(18) 0.0536(17) 0.0109(14) 0.0259(16) -0.0160(15)
C18' 0.062(2) 0.0448(18) 0.0536(17) 0.0109(14) 0.0259(16) -0.0160(15)

loop_
_atom_type_symbol
_atom_type_description
_atom_type_scat_dispersion_real
_atom_type_scat_dispersion_imag
_atom_type_scat_source
C C 0.0033 0.0016 'International Tables Vol C Tables 4.2.6.8 and 6.1.1.4'
H H 0.0000 0.0000 'International Tables Vol C Tables 4.2.6.8 and 6.1.1.4'
N N 0.0061 0.0033 'International Tables Vol C Tables 4.2.6.8 and 6.1.1.4'
O O 0.0106 0.0060 'International Tables Vol C Tables 4.2.6.8 and 6.1.1.4'
La La -0.2871 2.4523 'International Tables Vol C Tables 4.2.6.8 and 6.1.1.4'

loop_
_geom_angle_atom_site_label_1
_geom_angle_atom_site_label_2
_geom_angle_atom_site_label_3
_geom_angle
_geom_angle_site_symmetry_1
_geom_angle_site_symmetry_3
O3 La1 O8 68.99(11) 2 5
O3 La1 O7 79.82(11) 2 3_556
O8 La1 O7 132.46(11) 5 3_556
O3 La1 O10 145.60(13) 2 .
O8 La1 O10 144.02(13) 5 .
O7 La1 O10 77.69(13) 3_556 .
O3 La1 O11 75.35(13) 2 .
O8 La1 O11 127.11(14) 5 .
O7 La1 O11 74.33(13) 3_556 .
O10 La1 O11 73.71(15) . .
O3 La1 O4 122.99(10) 2 8_556
O8 La1 O4 91.52(13) 5 8_556
O7 La1 O4 76.08(12) 3_556 8_556
O10 La1 O4 75.90(14) . 8_556
O11 La1 O4 141.19(13) . 8_556
O3 La1 O2 101.89(11) 2 .
O8 La1 O2 77.12(11) 5 .
O7 La1 O2 146.10(11) 3_556 .
O10 La1 O2 83.38(13) . .
O11 La1 O2 73.47(12) . .
O4 La1 O2 126.03(10) 8_556 .
O3 La1 O1 135.47(10) 2 .
O8 La1 O1 70.49(11) 5 .
O7 La1 O1 143.53(11) 3_556 .
O10 La1 O1 73.71(13) . .
O11 La1 O1 117.45(12) . .
O4 La1 O1 75.37(10) 8_556 .
O2 La1 O1 50.96(10) . .
O3 La1 O3 74.83(11) 2 8_556
O8 La1 O3 70.70(11) 5 8_556
O7 La1 O3 66.97(10) 3_556 8_556
O10 La1 O3 118.43(13) . 8_556
O11 La1 O3 134.34(12) . 8_556
O4 La1 O3 48.23(9) 8_556 8_556
O2 La1 O3 146.64(10) . 8_556
O1 La1 O3 108.08(10) . 8_556
O3 La1 C13 118.14(12) 2 .
O8 La1 C13 68.62(12) 5 .
O7 La1 C13 158.25(12) 3_556 .
O10 La1 C13 80.69(14) . .
O11 La1 C13 97.39(13) . .
O4 La1 C13 100.94(12) 8_556 .
O2 La1 C13 25.81(12) . .
O1 La1 C13 25.58(11) . .
O3 La1 C13 127.13(12) 8_556 .
O3 La1 C14 99.17(11) 2 8_556
O8 La1 C14 82.99(13) 5 8_556
O7 La1 C14 67.22(12) 3_556 8_556
O10 La1 C14 95.72(14) . 8_556
O11 La1 C14 141.50(13) . 8_556
O4 La1 C14 23.85(11) 8_556 8_556
O2 La1 C14 143.35(11) . 8_556
O1 La1 C14 93.46(11) . 8_556
O3 La1 C14 24.66(10) 8_556 8_556
C13 La1 C14 117.72(13) . 8_556
C2 C1 C6 120.6(4) . .
C2 C1 C13 120.7(4) . .
C6 C1 C13 118.7(4) . .
C3 C2 C1 119.5(4) . .
C2 C3 C4 120.5(4) . .
C2 C3 C14 122.5(4) . .
C4 C3 C14 117.0(4) . .
C5 C4 C3 119.0(4) . .
C4 C5 C6 122.0(4) . .
C4 C5 O9 121.9(4) . .
C6 C5 O9 116.1(4) . .
C5 C6 C1 118.5(4) . .
C12 C7 O9 117.7(4) . .
C12 C7 C8 119.2(4) . .
O9 C7 C8 123.0(5) . .
C9 C8 C7 120.4(4) . .
C9 C8 N1 117.0(4) . .
C7 C8 N1 122.6(4) . .
C10 C9 C8 119.9(4) . .
C9 C10 C11 119.4(4) . .
C9 C10 C15 120.2(4) . .
C11 C10 C15 120.4(4) . .
C12 C11 C10 120.5(5) . .
C11 C12 C7 120.5(5) . .
O1 C13 O2 123.1(4) . .
O1 C13 C1 118.8(4) . .
O2 C13 C1 118.1(4) . .
O1 C13 La1 63.9(2) . .
O2 C13 La1 60.9(2) . .
C1 C13 La1 165.2(3) . .
O4 C14 O3 121.5(4) . .
O4 C14 C3 118.4(4) . .
O3 C14 C3 120.2(4) . .
O4 C14 La1 54.4(2) . 8_455
O3 C14 La1 68.2(2) . 8_455
C3 C14 La1 167.2(3) . 8_455
O8 C15 O7 126.5(4) . .
O8 C15 C10 116.6(4) . .
O7 C15 C10 116.9(4) . .
O11 C19 N3 124.2(6) . .
O5 N1 O6 122.7(5) . .
O5 N1 C8 119.4(5) . .
O6 N1 C8 117.9(4) . .
C16 N2 C16' 27.8(9) . .
C16 N2 C18' 126.0(10) . .
C16' N2 C18' 110.9(12) . .
C16 N2 C17' 131.9(10) . .
C16' N2 C17' 118.9(11) . .
C18' N2 C17' 92.4(11) . .
C16 N2 C18 112.6(8) . .
C16' N2 C18 116.1(10) . .
C18' N2 C18 36.3(8) . .
C17' N2 C18 115.3(8) . .
C16 N2 C17 119.1(9) . .
C16' N2 C17 131.3(10) . .
C18' N2 C17 114.4(9) . .
C17' N2 C17 43.8(8) . .
C18 N2 C17 110.8(7) . .
C19 N3 C21 121.0(5) . .
C19 N3 C20 120.3(6) . .
C21 N3 C20 118.6(5) . .
C13 O1 La1 90.5(3) . .
C13 O2 La1 93.3(3) . .
C14 O3 La1 164.5(3) . 2
C14 O3 La1 87.1(3) . 8_455
La1 O3 La1 105.17(10) 2 8_455
C14 O4 La1 101.8(3) . 8_455
C15 O7 La1 135.2(3) . 3_444
C15 O8 La1 142.6(3) . 5
C7 O9 C5 114.8(3) . .
C16' O10 C16 30.4(10) . .
C16' O10 La1 127.1(9) . .
C16 O10 La1 140.9(7) . .
C19 O11 La1 140.9(4) . .
O10 C16 N2 126.1(12) . .
O10 C16' N2 122.9(16) . .

loop_
_geom_bond_atom_site_label_1
_geom_bond_atom_site_label_2
_geom_bond_distance
_geom_bond_site_symmetry_2
La1 O3 2.473(3) 2
La1 O8 2.490(3) 5
La1 O7 2.509(3) 3_556
La1 O10 2.509(4) .
La1 O11 2.512(4) .
La1 O4 2.520(3) 8_556
La1 O2 2.531(3) .
La1 O1 2.599(3) .
La1 O3 2.821(3) 8_556
La1 C13 2.893(4) .
La1 C14 3.035(4) 8_556
C1 C2 1.389(6) .
C1 C6 1.395(6) .
C1 C13 1.514(6) .
C2 C3 1.386(6) .
C3 C4 1.387(6) .
C3 C14 1.500(6) .
C4 C5 1.378(6) .
C5 C6 1.378(6) .
C5 O9 1.401(6) .
C7 C12 1.380(7) .
C7 O9 1.387(5) .
C7 C8 1.391(7) .
C8 C9 1.388(6) .
C8 N1 1.465(7) .
C9 C10 1.384(7) .
C10 C11 1.389(6) .
C10 C15 1.504(6) .
C11 C12 1.377(7) .
C13 O1 1.249(5) .
C13 O2 1.262(5) .
C14 O4 1.253(5) .
C14 O3 1.268(5) .
C14 La1 3.035(4) 8_455
C15 O8 1.246(6) .
C15 O7 1.257(5) .
C19 O11 1.235(7) .
C19 N3 1.311(7) .
C20 N3 1.454(7) .
C21 N3 1.454(8) .
N1 O5 1.217(6) .
N1 O6 1.230(6) .
N2 C16 1.283(13) .
N2 C16' 1.356(18) .
N2 C18' 1.374(18) .
N2 C17' 1.460(16) .
N2 C18 1.521(12) .
N2 C17 1.521(12) .
O3 La1 2.473(3) 2
O3 La1 2.821(3) 8_455
O4 La1 2.520(3) 8_455
O7 La1 2.509(3) 3_444
O8 La1 2.490(3) 5
O10 C16' 1.198(18) .
O10 C16 1.235(13) .
